data_2208876
loop_
_publ_author_name
'Kuang, Han-Mao'
'Zeng, Xi-Rui'
'Liu, Yin-Qiu'
'Luo, Qiu-Yan'
'Fang, Xiao-Niu'

_publ_section_title
;
 Bis[bis(1-oxo-2-pyridyl)aminato]nickel(II) methanol solvate
;
_journal_coeditor_code EZ2001
_journal_issue 5
_journal_name_full 'Acta Crystallographica Section E'
_journal_page_first m1132
_journal_page_last m1133
_journal_paper_doi 10.1107/S1600536806014383
_journal_volume 62
_journal_year 2006
_chemical_formula_iupac '[Ni (C10 H8 N3 O2)2], C H4 O'
_chemical_formula_moiety 'C20 H16 N6 Ni O4, C H4 O'
_chemical_formula_sum 'C21 H20 N6 Ni O5'
_chemical_formula_weight 495.14
_chemical_name_systematic
;
Bis(di-2-pyridylaminato N,N'-dioxide)nickel(II) methanol solvate
;
_space_group_IT_number 61
_symmetry_cell_setting orthorhombic
_symmetry_space_group_name_Hall '-P 2ac 2ab'
_symmetry_space_group_name_H-M 'P b c a'
_atom_sites_solution_hydrogens geom
_atom_sites_solution_primary direct
_atom_sites_solution_secondary difmap
_cell_angle_alpha 90.00
_cell_angle_beta 90.00
_cell_angle_gamma 90.00
_cell_formula_units_Z 8
_cell_length_a 11.3969(17)
_cell_length_b 12.911(2)
_cell_length_c 28.337(4)
_cell_measurement_reflns_used 5074
_cell_measurement_temperature 273(2)
_cell_measurement_theta_max 28.2
_cell_measurement_theta_min 3.1
_cell_volume 4169.7(11)
_computing_cell_refinement APEX2
_computing_data_collection 'APEX2 (Bruker, 2004)'
_computing_data_reduction APEX2
_computing_molecular_graphics APEX2
_computing_publication_material APEX2
_computing_structure_refinement 'SHELXL97 (Sheldrick, 1997)'
_computing_structure_solution 'SHELXS97 (Sheldrick, 1997)'
_diffrn_ambient_temperature 273(2)
_diffrn_measured_fraction_theta_full 0.993
_diffrn_measured_fraction_theta_max 0.993
_diffrn_measurement_device_type 'Bruker APEX-II area-detector'
_diffrn_measurement_method '\f and \w'
_diffrn_radiation_monochromator graphite
_diffrn_radiation_source 'fine-focus sealed tube'
_diffrn_radiation_type MoK\a
_diffrn_radiation_wavelength 0.71073
_diffrn_reflns_av_R_equivalents 0.0396
_diffrn_reflns_av_sigmaI/netI 0.0565
_diffrn_reflns_limit_h_max 15
_diffrn_reflns_limit_h_min -15
_diffrn_reflns_limit_k_max 8
_diffrn_reflns_limit_k_min -17
_diffrn_reflns_limit_l_max 36
_diffrn_reflns_limit_l_min -37
_diffrn_reflns_number 25649
_diffrn_reflns_theta_full 28.16
_diffrn_reflns_theta_max 28.16
_diffrn_reflns_theta_min 3.16
_diffrn_standards_decay_% 0
_diffrn_standards_interval_count 0
_diffrn_standards_interval_time 0
_diffrn_standards_number 0
_exptl_absorpt_coefficient_mu 0.98
_exptl_absorpt_correction_T_max 0.82
_exptl_absorpt_correction_T_min 0.77
_exptl_absorpt_correction_type multi-scan
_exptl_absorpt_process_details '(SADABS; Bruker, 2004)'
_exptl_crystal_colour green
_exptl_crystal_density_diffrn 1.578
_exptl_crystal_density_method 'not measured'
_exptl_crystal_description block
_exptl_crystal_F_000 2048
_exptl_crystal_size_max 0.30
_exptl_crystal_size_mid 0.22
_exptl_crystal_size_min 0.20
_refine_diff_density_max 0.33
_refine_diff_density_min -0.38
_refine_ls_extinction_method none
_refine_ls_goodness_of_fit_ref 1.01
_refine_ls_hydrogen_treatment constr
_refine_ls_matrix_type full
_refine_ls_number_parameters 299
_refine_ls_number_reflns 5108
_refine_ls_number_restraints 0
_refine_ls_restrained_S_all 1.01
_refine_ls_R_factor_all 0.059
_refine_ls_R_factor_gt 0.036
_refine_ls_shift/su_max 0.002
_refine_ls_shift/su_mean 0.000
_refine_ls_structure_factor_coef Fsqd
_refine_ls_weighting_details 'calc w=1/[\s^2^(Fo^2^)+(0.0256P)^2^+1.9608P] where P=(Fo^2^+2Fc^2^)/3'
_refine_ls_weighting_scheme calc
_refine_ls_wR_factor_gt 0.087
_refine_ls_wR_factor_ref 0.097
_reflns_number_gt 3665
_reflns_number_total 5108
_reflns_threshold_expression I>2\s(I)
_cod_data_source_file ez2001.cif
_cod_data_source_block I
_cod_original_cell_volume 4169.5(11)
_cod_database_code 2208876
_cod_database_fobs_code 2208876

loop_
_symmetry_equiv_pos_as_xyz
'x, y, z'
'-x+1/2, -y, z+1/2'
'-x, y+1/2, -z+1/2'
'x+1/2, -y+1/2, -z'
'-x, -y, -z'
'x-1/2, y, -z-1/2'
'x, -y-1/2, z-1/2'
'-x-1/2, y-1/2, z'

loop_
_atom_site_type_symbol
_atom_site_label
_atom_site_fract_x
_atom_site_fract_y
_atom_site_fract_z
_atom_site_U_iso_or_equiv
_atom_site_adp_type
_atom_site_calc_flag
_atom_site_refinement_flags
_atom_site_occupancy
O O5 0.69573(18) 1.00149(19) 0.55550(6) 0.0754(6) Uani d . 1
Ni Ni1 0.98722(2) 0.94546(2) 0.645413(8) 0.03234(9) Uani d . 1
N N2 0.89227(14) 0.95019(13) 0.70520(5) 0.0326(4) Uani d . 1
N N5 1.08692(14) 0.94531(13) 0.58717(6) 0.0341(4) Uani d . 1
N N3 0.77879(14) 1.06151(13) 0.66230(6) 0.0333(4) Uani d . 1
N N1 1.04182(14) 0.84913(14) 0.73287(6) 0.0338(4) Uani d . 1
N N4 0.95213(15) 0.82940(14) 0.56083(6) 0.0344(4) Uani d . 1
O O3 1.08610(12) 0.85071(12) 0.68902(5) 0.0410(4) Uani d . 1
O O2 0.91465(12) 0.82313(12) 0.60576(5) 0.0400(4) Uani d . 1
C C7 0.71763(19) 1.03978(18) 0.74087(7) 0.0408(5) Uani d . 1
H H7 0.7259 1.0099 0.7705 0.049 Uiso calc R 1
C C6 0.79815(16) 1.01367(16) 0.70532(7) 0.0303(4) Uani d . 1
C C5 0.93768(17) 0.89957(17) 0.74287(7) 0.0344(4) Uani d . 1
C C1 1.1028(2) 0.79627(18) 0.76608(8) 0.0441(5) Uani d . 1
H H1 1.1733 0.7648 0.7578 0.053 Uiso calc R 1
C C14 1.07853(19) 0.89572(18) 0.50188(7) 0.0409(5) Uani d . 1
H H14 1.1416 0.9369 0.4929 0.049 Uiso calc R 1
C C13 1.0199(2) 0.8404(2) 0.46819(8) 0.0490(6) Uani d . 1
H H13 1.0426 0.8446 0.4367 0.059 Uiso calc R 1
C C8 0.6272(2) 1.1079(2) 0.73332(8) 0.0471(6) Uani d . 1
H H8 0.5755 1.1235 0.7577 0.057 Uiso calc R 1
C C10 0.69029(19) 1.12905(18) 0.65493(8) 0.0422(5) Uani d . 1
H H10 0.6821 1.1596 0.6254 0.051 Uiso calc R 1
C C12 0.9267(2) 0.7781(2) 0.48119(8) 0.0524(6) Uani d . 1
H H12 0.8863 0.7396 0.4587 0.063 Uiso calc R 1
C C2 1.0634(2) 0.7882(2) 0.81112(9) 0.0575(7) Uani d . 1
H H2 1.1069 0.7530 0.8338 0.069 Uiso calc R 1
C C4 0.8957(2) 0.8873(2) 0.78927(8) 0.0617(8) Uani d . 1
H H4 0.8242 0.9169 0.7975 0.074 Uiso calc R 1
C C17 1.2821(2) 1.0103(2) 0.55931(9) 0.0539(6) Uani d . 1
H H17 1.2877 0.9649 0.5339 0.065 Uiso calc R 1
C C20 1.2710(2) 1.1418(2) 0.63444(8) 0.0535(6) Uani d . 1
H H20 1.2670 1.1861 0.6602 0.064 Uiso calc R 1
C C11 0.8948(2) 0.77414(19) 0.52761(8) 0.0478(6) Uani d . 1
H H11 0.8321 0.7324 0.5365 0.057 Uiso calc R 1
C C19 1.3648(2) 1.1469(2) 0.60520(10) 0.0674(8) Uani d . 1
H H19 1.4240 1.1951 0.6105 0.081 Uiso calc R 1
C C3 0.9572(3) 0.8332(3) 0.82259(9) 0.0694(9) Uani d . 1
H H3 0.9274 0.8267 0.8530 0.083 Uiso calc R 1
C C18 1.3711(2) 1.0797(3) 0.56759(10) 0.0702(9) Uani d . 1
H H18 1.4360 1.0812 0.5477 0.084 Uiso calc R 1
C C9 0.61292(19) 1.15334(18) 0.68967(8) 0.0440(5) Uani d . 1
H H9 0.5518 1.1995 0.6841 0.053 Uiso calc R 1
C C16 1.18302(17) 1.00675(17) 0.58842(7) 0.0367(5) Uani d . 1
C C15 1.04624(17) 0.89225(16) 0.54976(7) 0.0324(4) Uani d . 1
O O1 1.09420(15) 1.07198(13) 0.65728(5) 0.0506(4) Uani d . 1
O O4 0.85133(14) 1.04278(13) 0.62577(5) 0.0465(4) Uani d . 1
N N6 1.18306(16) 1.07341(15) 0.62689(6) 0.0405(4) Uani d . 1
C C21 0.6364(3) 0.9134(3) 0.56814(15) 0.1051(13) Uani d . 1
H H21 0.6916 0.8603 0.5765 0.158 Uiso calc R 1
H H23 0.5894 0.8902 0.5421 0.158 Uiso calc R 1
H H22 0.5867 0.9280 0.5947 0.158 Uiso calc R 1
H H5 0.7468 1.0130 0.5757 0.158 Uiso calc R 1

loop_
_atom_site_aniso_label
_atom_site_aniso_U_11
_atom_site_aniso_U_22
_atom_site_aniso_U_33
_atom_site_aniso_U_12
_atom_site_aniso_U_13
_atom_site_aniso_U_23
O5 0.0815(14) 0.0976(17) 0.0472(11) -0.0174(13) -0.0027(9) 0.0036(11)
Ni1 0.03475(14) 0.03698(17) 0.02529(14) -0.00008(11) 0.00279(9) 0.00141(11)
N2 0.0357(8) 0.0364(10) 0.0257(8) 0.0052(7) 0.0014(6) 0.0057(7)
N5 0.0366(9) 0.0370(10) 0.0289(8) -0.0038(8) 0.0041(6) -0.0019(7)
N3 0.0380(9) 0.0358(10) 0.0262(8) 0.0037(8) 0.0008(6) 0.0032(7)
N1 0.0360(8) 0.0345(10) 0.0308(8) 0.0011(7) -0.0046(7) 0.0006(7)
N4 0.0412(9) 0.0339(10) 0.0280(8) -0.0024(8) -0.0011(7) 0.0029(7)
O3 0.0367(7) 0.0519(10) 0.0345(8) 0.0083(7) 0.0031(6) 0.0018(7)
O2 0.0454(8) 0.0457(9) 0.0289(7) -0.0106(7) 0.0053(6) 0.0043(6)
C7 0.0441(11) 0.0474(14) 0.0309(10) 0.0074(10) 0.0072(8) 0.0078(9)
C6 0.0328(9) 0.0296(10) 0.0285(9) -0.0032(8) -0.0008(7) 0.0014(8)
C5 0.0387(10) 0.0362(11) 0.0282(10) 0.0025(9) -0.0011(8) 0.0024(9)
C1 0.0454(12) 0.0428(13) 0.0440(13) 0.0100(10) -0.0119(9) 0.0018(10)
C14 0.0490(12) 0.0401(13) 0.0336(11) -0.0009(10) 0.0082(9) -0.0004(10)
C13 0.0722(16) 0.0452(14) 0.0298(11) 0.0021(12) 0.0038(10) -0.0031(10)
C8 0.0496(13) 0.0542(15) 0.0376(12) 0.0141(11) 0.0092(10) -0.0004(11)
C10 0.0494(12) 0.0434(13) 0.0337(11) 0.0109(10) -0.0069(9) 0.0035(10)
C12 0.0729(17) 0.0483(15) 0.0360(12) -0.0081(13) -0.0096(11) -0.0069(11)
C2 0.0706(16) 0.0609(17) 0.0409(13) 0.0184(14) -0.0137(12) 0.0094(12)
C4 0.0656(16) 0.084(2) 0.0353(12) 0.0300(15) 0.0102(11) 0.0187(13)
C17 0.0432(13) 0.0705(18) 0.0481(13) -0.0077(12) 0.0100(10) -0.0029(13)
C20 0.0620(15) 0.0547(16) 0.0438(13) -0.0210(13) -0.0129(11) 0.0049(12)
C11 0.0557(14) 0.0449(14) 0.0427(13) -0.0123(11) -0.0043(10) 0.0012(11)
C19 0.0579(16) 0.086(2) 0.0583(17) -0.0348(15) -0.0134(13) 0.0160(16)
C3 0.086(2) 0.090(2) 0.0324(12) 0.0315(18) 0.0044(12) 0.0195(14)
C18 0.0438(14) 0.107(3) 0.0603(17) -0.0213(15) 0.0067(12) 0.0094(17)
C9 0.0476(12) 0.0425(14) 0.0420(12) 0.0128(10) -0.0039(9) -0.0028(10)
C16 0.0364(10) 0.0412(12) 0.0326(10) -0.0012(9) -0.0002(8) 0.0034(9)
C15 0.0366(10) 0.0302(11) 0.0302(10) 0.0028(9) 0.0025(8) 0.0021(8)
O1 0.0588(10) 0.0549(11) 0.0380(8) -0.0148(8) 0.0103(7) -0.0123(8)
O4 0.0501(9) 0.0632(11) 0.0264(7) 0.0156(8) 0.0088(6) 0.0100(7)
N6 0.0446(10) 0.0451(11) 0.0319(9) -0.0093(8) -0.0028(7) 0.0034(8)
C21 0.065(2) 0.106(3) 0.144(4) -0.016(2) 0.000(2) 0.021(3)

loop_
_atom_type_symbol
_atom_type_description
_atom_type_scat_dispersion_real
_atom_type_scat_dispersion_imag
_atom_type_scat_source
C C 0.0033 0.0016 'International Tables Vol C Tables 4.2.6.8 and 6.1.1.4'
H H 0.0000 0.0000 'International Tables Vol C Tables 4.2.6.8 and 6.1.1.4'
N N 0.0061 0.0033 'International Tables Vol C Tables 4.2.6.8 and 6.1.1.4'
O O 0.0106 0.0060 'International Tables Vol C Tables 4.2.6.8 and 6.1.1.4'
Ni Ni 0.3393 1.1124 'International Tables Vol C Tables 4.2.6.8 and 6.1.1.4'

loop_
_geom_angle_atom_site_label_1
_geom_angle_atom_site_label_2
_geom_angle_atom_site_label_3
_geom_angle
_geom_angle_publ_flag
N5 Ni1 N2 177.40(7) yes
N5 Ni1 O1 78.47(7) yes
N2 Ni1 O1 99.00(7) ?
N5 Ni1 O4 101.73(6) ?
N2 Ni1 O4 78.79(6) ?
O1 Ni1 O4 90.31(7) yes
N5 Ni1 O3 100.50(6) ?
N2 Ni1 O3 78.94(6) ?
O1 Ni1 O3 92.79(7) ?
O4 Ni1 O3 157.72(6) yes
N5 Ni1 O2 77.45(6) ?
N2 Ni1 O2 105.12(6) ?
O1 Ni1 O2 155.64(6) yes
O4 Ni1 O2 91.03(6) ?
O3 Ni1 O2 95.11(6) yes
C6 N2 C5 126.49(17) ?
C6 N2 Ni1 116.61(12) ?
C5 N2 Ni1 116.34(13) ?
C15 N5 C16 126.75(17) ?
C15 N5 Ni1 117.03(13) ?
C16 N5 Ni1 115.92(13) ?
O4 N3 C10 117.13(17) ?
O4 N3 C6 119.93(16) ?
C10 N3 C6 122.93(17) ?
O3 N1 C1 117.26(17) ?
O3 N1 C5 120.37(15) ?
C1 N1 C5 122.36(18) ?
O2 N4 C11 118.33(17) ?
O2 N4 C15 119.80(16) ?
C11 N4 C15 121.86(18) ?
N1 O3 Ni1 110.91(11) ?
N4 O2 Ni1 109.57(11) ?
C8 C7 C6 122.2(2) ?
C8 C7 H7 118.9 ?
C6 C7 H7 118.9 ?
N2 C6 N3 113.29(16) ?
N2 C6 C7 131.83(18) ?
N3 C6 C7 114.88(17) ?
N2 C5 N1 113.17(16) ?
N2 C5 C4 131.3(2) ?
N1 C5 C4 115.47(18) ?
N1 C1 C2 121.5(2) ?
N1 C1 H1 119.3 ?
C2 C1 H1 119.3 ?
C13 C14 C15 122.0(2) ?
C13 C14 H14 119.0 ?
C15 C14 H14 119.0 ?
C14 C13 C12 119.6(2) ?
C14 C13 H13 120.2 ?
C12 C13 H13 120.2 ?
C7 C8 C9 120.1(2) ?
C7 C8 H8 119.9 ?
C9 C8 H8 119.9 ?
N3 C10 C9 121.5(2) ?
N3 C10 H10 119.3 ?
C9 C10 H10 119.3 ?
C11 C12 C13 118.9(2) ?
C11 C12 H12 120.5 ?
C13 C12 H12 120.5 ?
C1 C2 C3 118.6(2) ?
C1 C2 H2 120.7 ?
C3 C2 H2 120.7 ?
C3 C4 C5 121.9(2) ?
C3 C4 H4 119.1 ?
C5 C4 H4 119.1 ?
C18 C17 C16 121.1(3) ?
C18 C17 H17 119.4 ?
C16 C17 H17 119.4 ?
N6 C20 C19 121.3(3) ?
N6 C20 H20 119.3 ?
C19 C20 H20 119.3 ?
N4 C11 C12 121.5(2) ?
N4 C11 H11 119.2 ?
C12 C11 H11 119.2 ?
C20 C19 C18 119.0(2) ?
C20 C19 H19 120.5 ?
C18 C19 H19 120.5 ?
C4 C3 C2 120.1(2) ?
C4 C3 H3 120.0 ?
C2 C3 H3 120.0 ?
C17 C18 C19 120.3(2) ?
C17 C18 H18 119.9 ?
C19 C18 H18 119.9 ?
C10 C9 C8 118.4(2) ?
C10 C9 H9 120.8 ?
C8 C9 H9 120.8 ?
N5 C16 N6 112.58(17) ?
N5 C16 C17 131.1(2) ?
N6 C16 C17 116.3(2) ?
N5 C15 N4 112.82(16) ?
N5 C15 C14 130.9(2) ?
N4 C15 C14 116.18(18) ?
N6 O1 Ni1 110.81(12) ?
N3 O4 Ni1 111.20(11) ?
O1 N6 C20 118.1(2) ?
O1 N6 C16 119.97(17) ?
C20 N6 C16 121.9(2) ?
O5 C21 H21 109.5 ?
O5 C21 H23 109.5 ?
H21 C21 H23 109.5 ?
O5 C21 H22 109.5 ?
H21 C21 H22 109.5 ?
H23 C21 H22 109.5 ?
H21 C21 H5 91.3 ?
H23 C21 H5 134.4 ?
H22 C21 H5 100.3 ?

loop_
_geom_bond_atom_site_label_1
_geom_bond_atom_site_label_2
_geom_bond_distance
_geom_bond_publ_flag
Ni1 N5 2.0036(16) yes
Ni1 N2 2.0113(16) yes
Ni1 O1 2.0659(16) yes
Ni1 O4 2.0705(15) yes
Ni1 O3 2.0720(15) yes
Ni1 O2 2.1074(15) yes
N2 C6 1.350(2) ?
N2 C5 1.354(2) ?
N5 C15 1.345(3) ?
N5 C16 1.353(3) ?
N3 O4 1.347(2) ?
N3 C10 1.350(3) ?
N3 C6 1.384(2) ?
N1 O3 1.341(2) ?
N1 C1 1.354(3) ?
N1 C5 1.383(3) ?
N4 O2 1.345(2) ?
N4 C11 1.350(3) ?
N4 C15 1.381(3) ?
C7 C8 1.371(3) ?
C7 C6 1.404(3) ?
C7 H7 0.9300 ?
C5 C4 1.408(3) ?
C1 C2 1.357(3) ?
C1 H1 0.9300 ?
C14 C13 1.367(3) ?
C14 C15 1.406(3) ?
C14 H14 0.9300 ?
C13 C12 1.382(3) ?
C13 H13 0.9300 ?
C8 C9 1.379(3) ?
C8 H8 0.9300 ?
C10 C9 1.358(3) ?
C10 H10 0.9300 ?
C12 C11 1.366(3) ?
C12 H12 0.9300 ?
C2 C3 1.381(4) ?
C2 H2 0.9300 ?
C4 C3 1.368(3) ?
C4 H4 0.9300 ?
C17 C18 1.374(4) ?
C17 C16 1.399(3) ?
C17 H17 0.9300 ?
C20 N6 1.352(3) ?
C20 C19 1.354(4) ?
C20 H20 0.9300 ?
C11 H11 0.9300 ?
C19 C18 1.376(4) ?
C19 H19 0.9300 ?
C3 H3 0.9300 ?
C18 H18 0.9300 ?
C9 H9 0.9300 ?
C16 N6 1.389(3) ?
O1 N6 1.329(2) ?
O5 C21 1.371(4) ?
C21 H21 0.9600 ?
C21 H23 0.9600 ?
C21 H22 0.9600 ?

loop_
_geom_hbond_atom_site_label_D
_geom_hbond_atom_site_label_H
_geom_hbond_atom_site_label_A
_geom_hbond_distance_DH
_geom_hbond_distance_HA
_geom_hbond_distance_DA
_geom_hbond_angle_DHA
_geom_hbond_publ_flag
O5 H5 O4 0.83 1.89 2.719(3) 174.4 yes
